data_4121342
loop_
_publ_author_name
'Yanchuan Zhao'
'Timothy M. Swager'

_publ_section_title
;
 Detection and Differentiation of Neutral Organic Compounds by 19F NMR
 with a Tungsten Calix[4]arene Imido Complex
;
_journal_name_full 'Journal of the American Chemical Society'
_journal_page_first 18770
_journal_page_last 18773
_journal_paper_doi 10.1021/ja4106804
_journal_volume 135
_journal_year 2013
_chemical_formula_sum 'C54 H63 F N2 O4 W'
_chemical_formula_weight 1006.91
_chemical_name_systematic
; 
 ? 
;
_space_group_crystal_system monoclinic
_space_group_IT_number 14
_space_group_name_Hall '-P 2yn'
_space_group_name_H-M_alt 'P 1 21/n 1'
_symmetry_space_group_name_Hall '-P 2yn'
_symmetry_space_group_name_H-M 'P 1 21/n 1'
_atom_sites_solution_hydrogens geom
_atom_sites_solution_primary direct
_atom_sites_solution_secondary difmap
_audit_creation_method SHELXL-2012
_cell_angle_alpha 90
_cell_angle_beta 105.801(2)
_cell_angle_gamma 90
_cell_formula_units_Z 4
_cell_length_a 18.5177(17)
_cell_length_b 13.1599(12)
_cell_length_c 19.8179(18)
_cell_measurement_reflns_used 9636
_cell_measurement_temperature 100(2)
_cell_measurement_theta_max 32.15
_cell_measurement_theta_min 2.63
_cell_volume 4647.0(7)
_computing_cell_refinement 'SAINT 7.46A (Bruker-AXS, 2011)'
_computing_data_collection 'APEX2 v2011.4.0 (Bruker-AXS, 2011)'
_computing_data_reduction 'SAINT 7.46A (Bruker-AXS, 2011)'
_computing_molecular_graphics 'Bruker SHELXTL'
_computing_publication_material 'Bruker SHELXTL'
_computing_structure_refinement 'SHELXL-2012 (Sheldrick, 2012)'
_computing_structure_solution 'SHELXS-97 (Sheldrick, 2008)'
_diffrn_ambient_temperature 100(2)
_diffrn_detector_area_resol_mean 8.3
_diffrn_measured_fraction_theta_full 1.000
_diffrn_measured_fraction_theta_max 0.997
_diffrn_measurement_device_type 'Bruker Smart APEX2 CCD'
_diffrn_measurement_method '\f and \w scans'
_diffrn_radiation_type MoK\a
_diffrn_radiation_wavelength 0.71073
_diffrn_reflns_av_R_equivalents 0.0410
_diffrn_reflns_av_unetI/netI 0.0161
_diffrn_reflns_Laue_measured_fraction_full 1.000
_diffrn_reflns_Laue_measured_fraction_max 0.997
_diffrn_reflns_limit_h_max 26
_diffrn_reflns_limit_h_min -26
_diffrn_reflns_limit_k_max 18
_diffrn_reflns_limit_k_min -18
_diffrn_reflns_limit_l_max 28
_diffrn_reflns_limit_l_min -28
_diffrn_reflns_number 230188
_diffrn_reflns_point_group_measured_fraction_full 1.000
_diffrn_reflns_point_group_measured_fraction_max 0.997
_diffrn_reflns_theta_full 25.242
_diffrn_reflns_theta_max 30.508
_diffrn_reflns_theta_min 1.335
_diffrn_source 'I\mS micro-focus sealed tube, multilayer optics'
_exptl_absorpt_coefficient_mu 2.538
_exptl_absorpt_correction_T_max 0.7463
_exptl_absorpt_correction_T_min 0.6719
_exptl_absorpt_correction_type multi-scan
_exptl_absorpt_process_details 'SADABS (Sheldrick, 2009)'
_exptl_crystal_colour yellow
_exptl_crystal_density_diffrn 1.439
_exptl_crystal_description block
_exptl_crystal_F_000 2064
_exptl_crystal_size_max 0.240
_exptl_crystal_size_mid 0.150
_exptl_crystal_size_min 0.140
_refine_diff_density_max 0.591
_refine_diff_density_min -0.431
_refine_diff_density_rms 0.068
_refine_ls_extinction_method none
_refine_ls_goodness_of_fit_ref 1.032
_refine_ls_hydrogen_treatment constr
_refine_ls_matrix_type full
_refine_ls_number_parameters 574
_refine_ls_number_reflns 14129
_refine_ls_number_restraints 0
_refine_ls_restrained_S_all 1.032
_refine_ls_R_factor_all 0.0210
_refine_ls_R_factor_gt 0.0174
_refine_ls_shift/su_max 0.002
_refine_ls_shift/su_mean 0.000
_refine_ls_structure_factor_coef Fsqd
_refine_ls_weighting_details
; 
 w=1/[\s^2^(Fo^2^)+(0.0181P)^2^+3.4173P] 
 where P=(Fo^2^+2Fc^2^)/3 
;
_refine_ls_weighting_scheme calc
_refine_ls_wR_factor_gt 0.0411
_refine_ls_wR_factor_ref 0.0425
_reflns_Friedel_coverage 0.000
_reflns_number_gt 12799
_reflns_number_total 14129
_reflns_threshold_expression 'I > 2\s(I)'
_cod_data_source_file ja4106804_si_001.cif
_cod_data_source_block x13125
_cod_database_code 4121342
_shelx_space_group_comment
; 
The symmetry employed for this shelxl refinement is uniquely defined 
by the following loop, which should always be used as a source of 
symmetry information in preference to the above space-group names. 
They are only intended as comments. 
;
_shelx_estimated_absorpt_t_min 0.581
_shelx_estimated_absorpt_t_max 0.718
_shelxl_version_number 2012-9

loop_
_space_group_symop_operation_xyz
'x, y, z'
'-x+1/2, y+1/2, -z+1/2'
'-x, -y, -z'
'x-1/2, -y-1/2, z-1/2'

loop_
_atom_site_label
_atom_site_type_symbol
_atom_site_fract_x
_atom_site_fract_y
_atom_site_fract_z
_atom_site_U_iso_or_equiv
_atom_site_adp_type
_atom_site_occupancy
_atom_site_site_symmetry_order
_atom_site_calc_flag
_atom_site_refinement_flags_posn
_atom_site_refinement_flags_adp
W1 W 0.28369(2) 0.30803(2) 0.38780(2) 0.01099(2) Uani 1 1 d . .
O1 O 0.18326(5) 0.25427(8) 0.37762(5) 0.01340(18) Uani 1 1 d . .
O2 O 0.24468(5) 0.44306(7) 0.39558(5) 0.01344(18) Uani 1 1 d . .
O3 O 0.38390(5) 0.36122(8) 0.42598(5) 0.01364(18) Uani 1 1 d . .
O4 O 0.32338(6) 0.17152(8) 0.40854(5) 0.01416(19) Uani 1 1 d . .
C1 C 0.14778(7) 0.23513(10) 0.42833(7) 0.0126(2) Uani 1 1 d . .
C2 C 0.10487(8) 0.31138(10) 0.44810(7) 0.0132(2) Uani 1 1 d . .
C3 C 0.07163(8) 0.29110(11) 0.50214(7) 0.0150(3) Uani 1 1 d . .
H3 H 0.0428 0.3428 0.5159 0.018 Uiso 1 1 calc R U
C4 C 0.07928(8) 0.19786(11) 0.53657(7) 0.0156(3) Uani 1 1 d . .
C5 C 0.12151(8) 0.12308(11) 0.51441(7) 0.0151(3) Uani 1 1 d . .
H5 H 0.1268 0.0585 0.5366 0.018 Uiso 1 1 calc R U
C6 C 0.15607(7) 0.13970(10) 0.46114(7) 0.0132(2) Uani 1 1 d . .
C7 C 0.04509(9) 0.17559(12) 0.59743(8) 0.0191(3) Uani 1 1 d . .
C8 C 0.10830(10) 0.15125(17) 0.66325(9) 0.0318(4) Uani 1 1 d . .
H8A H 0.1367 0.0924 0.6542 0.048 Uiso 1 1 calc R U
H8B H 0.0868 0.1357 0.7021 0.048 Uiso 1 1 calc R U
H8C H 0.1418 0.2100 0.6756 0.048 Uiso 1 1 calc R U
C9 C -0.00844(10) 0.08496(14) 0.57929(9) 0.0283(4) Uani 1 1 d . .
H9A H -0.0492 0.1008 0.5374 0.042 Uiso 1 1 calc R U
H9B H -0.0295 0.0709 0.6186 0.042 Uiso 1 1 calc R U
H9C H 0.0191 0.0252 0.5702 0.042 Uiso 1 1 calc R U
C10 C 0.00115(11) 0.26683(15) 0.61426(9) 0.0302(4) Uani 1 1 d . .
H10A H 0.0349 0.3252 0.6274 0.045 Uiso 1 1 calc R U
H10B H -0.0197 0.2494 0.6532 0.045 Uiso 1 1 calc R U
H10C H -0.0398 0.2840 0.5729 0.045 Uiso 1 1 calc R U
C11 C 0.09957(8) 0.41701(10) 0.41589(7) 0.0140(2) Uani 1 1 d . .
H11A H 0.1068 0.4123 0.3683 0.017 Uiso 1 1 calc R U
H11B H 0.0490 0.4454 0.4115 0.017 Uiso 1 1 calc R U
C12 C 0.23035(8) 0.49310(10) 0.45068(7) 0.0123(2) Uani 1 1 d . .
C13 C 0.28735(7) 0.54974(10) 0.49636(7) 0.0123(2) Uani 1 1 d . .
C14 C 0.26988(8) 0.60180(10) 0.55114(7) 0.0134(2) Uani 1 1 d . .
H14 H 0.3083 0.6397 0.5826 0.016 Uiso 1 1 calc R U
C15 C 0.19823(8) 0.60062(10) 0.56180(7) 0.0135(2) Uani 1 1 d . .
C16 C 0.14364(8) 0.54207(11) 0.51571(7) 0.0149(2) Uani 1 1 d . .
H16 H 0.0946 0.5394 0.5221 0.018 Uiso 1 1 calc R U
C17 C 0.15837(7) 0.48728(10) 0.46059(7) 0.0131(2) Uani 1 1 d . .
C18 C 0.17987(8) 0.66612(12) 0.61898(7) 0.0168(3) Uani 1 1 d . .
C19 C 0.24487(9) 0.66419(15) 0.68626(8) 0.0266(3) Uani 1 1 d . .
H19A H 0.2309 0.7030 0.7230 0.040 Uiso 1 1 calc R U
H19B H 0.2895 0.6946 0.6770 0.040 Uiso 1 1 calc R U
H19C H 0.2557 0.5937 0.7017 0.040 Uiso 1 1 calc R U
C20 C 0.10895(9) 0.63015(14) 0.63717(8) 0.0237(3) Uani 1 1 d . .
H20A H 0.0655 0.6394 0.5964 0.036 Uiso 1 1 calc R U
H20B H 0.1019 0.6699 0.6767 0.036 Uiso 1 1 calc R U
H20C H 0.1140 0.5581 0.6500 0.036 Uiso 1 1 calc R U
C21 C 0.16671(11) 0.77612(13) 0.59196(9) 0.0267(3) Uani 1 1 d . .
H21A H 0.1237 0.7781 0.5502 0.040 Uiso 1 1 calc R U
H21B H 0.2115 0.8009 0.5799 0.040 Uiso 1 1 calc R U
H21C H 0.1566 0.8194 0.6286 0.040 Uiso 1 1 calc R U
C22 C 0.36562(7) 0.55524(10) 0.48609(7) 0.0135(2) Uani 1 1 d . .
H22A H 0.3616 0.5496 0.4354 0.016 Uiso 1 1 calc R U
H22B H 0.3875 0.6225 0.5021 0.016 Uiso 1 1 calc R U
C23 C 0.42432(7) 0.37914(11) 0.49388(7) 0.0127(2) Uani 1 1 d . .
C24 C 0.47035(8) 0.30193(10) 0.53138(7) 0.0133(2) Uani 1 1 d . .
C25 C 0.51228(8) 0.32186(11) 0.59996(7) 0.0148(3) Uani 1 1 d . .
H25 H 0.5435 0.2698 0.6256 0.018 Uiso 1 1 calc R U
C26 C 0.50995(8) 0.41579(11) 0.63235(7) 0.0143(2) Uani 1 1 d . .
C27 C 0.46207(8) 0.48986(11) 0.59360(7) 0.0139(2) Uani 1 1 d . .
H27 H 0.4591 0.5540 0.6147 0.017 Uiso 1 1 calc R U
C28 C 0.41845(7) 0.47314(10) 0.52499(7) 0.0125(2) Uani 1 1 d . .
C29 C 0.55780(8) 0.43378(12) 0.70798(7) 0.0168(3) Uani 1 1 d . .
C30 C 0.52757(10) 0.36731(14) 0.75808(8) 0.0277(4) Uani 1 1 d . .
H30A H 0.5577 0.3787 0.8064 0.042 Uiso 1 1 calc R U
H30B H 0.5305 0.2956 0.7458 0.042 Uiso 1 1 calc R U
H30C H 0.4752 0.3854 0.7539 0.042 Uiso 1 1 calc R U
C31 C 0.55621(9) 0.54497(13) 0.72972(8) 0.0222(3) Uani 1 1 d . .
H31A H 0.5724 0.5882 0.6963 0.033 Uiso 1 1 calc R U
H31B H 0.5901 0.5544 0.7768 0.033 Uiso 1 1 calc R U
H31C H 0.5050 0.5636 0.7300 0.033 Uiso 1 1 calc R U
C32 C 0.64034(9) 0.40574(14) 0.71509(8) 0.0241(3) Uani 1 1 d . .
H32A H 0.6606 0.4508 0.6854 0.036 Uiso 1 1 calc R U
H32B H 0.6432 0.3351 0.7003 0.036 Uiso 1 1 calc R U
H32C H 0.6696 0.4134 0.7641 0.036 Uiso 1 1 calc R U
C33 C 0.47179(8) 0.19738(10) 0.49900(7) 0.0143(2) Uani 1 1 d . .
H33A H 0.5224 0.1673 0.5171 0.017 Uiso 1 1 calc R U
H33B H 0.4614 0.2042 0.4475 0.017 Uiso 1 1 calc R U
C34 C 0.34114(8) 0.12008(10) 0.47098(7) 0.0129(2) Uani 1 1 d . .
C35 C 0.28572(8) 0.06260(10) 0.48951(7) 0.0132(2) Uani 1 1 d . .
C36 C 0.30494(8) 0.01197(10) 0.55362(7) 0.0143(2) Uani 1 1 d . .
H36 H 0.2676 -0.0271 0.5664 0.017 Uiso 1 1 calc R U
C37 C 0.37680(8) 0.01622(10) 0.59995(7) 0.0141(2) Uani 1 1 d . .
C38 C 0.43039(8) 0.07419(11) 0.57940(7) 0.0144(2) Uani 1 1 d . .
H38 H 0.4799 0.0777 0.6097 0.017 Uiso 1 1 calc R U
C39 C 0.41382(8) 0.12715(10) 0.51592(7) 0.0135(2) Uani 1 1 d . .
C40 C 0.39608(8) -0.04500(11) 0.66846(7) 0.0157(3) Uani 1 1 d . .
C41 C 0.33003(9) -0.04484(13) 0.70154(8) 0.0225(3) Uani 1 1 d . .
H41A H 0.3167 0.0254 0.7094 0.034 Uiso 1 1 calc R U
H41B H 0.3445 -0.0810 0.7464 0.034 Uiso 1 1 calc R U
H41C H 0.2868 -0.0788 0.6699 0.034 Uiso 1 1 calc R U
C42 C 0.41331(10) -0.15528(12) 0.65212(9) 0.0251(3) Uani 1 1 d . .
H42A H 0.3698 -0.1841 0.6176 0.038 Uiso 1 1 calc R U
H42B H 0.4242 -0.1957 0.6953 0.038 Uiso 1 1 calc R U
H42C H 0.4569 -0.1563 0.6331 0.038 Uiso 1 1 calc R U
C43 C 0.46432(9) -0.00126(13) 0.72266(8) 0.0237(3) Uani 1 1 d . .
H43A H 0.5090 -0.0085 0.7055 0.035 Uiso 1 1 calc R U
H43B H 0.4720 -0.0381 0.7670 0.035 Uiso 1 1 calc R U
H43C H 0.4557 0.0708 0.7302 0.035 Uiso 1 1 calc R U
C44 C 0.20591(8) 0.05842(10) 0.44254(7) 0.0142(2) Uani 1 1 d . .
H44A H 0.1844 -0.0094 0.4468 0.017 Uiso 1 1 calc R U
H44B H 0.2067 0.0675 0.3932 0.017 Uiso 1 1 calc R U
F1 F 0.21694(7) 0.30068(7) 0.01281(5) 0.0285(2) Uani 1 1 d . .
N1 N 0.27905(7) 0.31052(9) 0.29885(6) 0.0131(2) Uani 1 1 d . .
C51 C 0.26584(8) 0.30975(10) 0.22655(7) 0.0122(2) Uani 1 1 d . .
C52 C 0.30968(8) 0.24806(10) 0.19522(7) 0.0137(2) Uani 1 1 d . .
C53 C 0.29235(9) 0.24530(11) 0.12222(8) 0.0175(3) Uani 1 1 d . .
H53 H 0.3206 0.2040 0.0993 0.021 Uiso 1 1 calc R U
C54 C 0.23357(9) 0.30356(11) 0.08385(7) 0.0179(3) Uani 1 1 d . .
C55 C 0.19070(8) 0.36571(11) 0.11362(7) 0.0167(3) Uani 1 1 d . .
H55 H 0.1511 0.4052 0.0850 0.020 Uiso 1 1 calc R U
C56 C 0.20663(8) 0.36938(11) 0.18615(7) 0.0145(2) Uani 1 1 d . .
C57 C 0.37367(9) 0.18748(12) 0.23973(8) 0.0209(3) Uani 1 1 d . .
H57A H 0.3865 0.1325 0.2117 0.031 Uiso 1 1 calc R U
H57B H 0.3590 0.1585 0.2796 0.031 Uiso 1 1 calc R U
H57C H 0.4173 0.2318 0.2570 0.031 Uiso 1 1 calc R U
C58 C 0.16059(9) 0.43370(14) 0.22108(8) 0.0256(3) Uani 1 1 d . .
H58A H 0.1278 0.4782 0.1862 0.038 Uiso 1 1 calc R U
H58B H 0.1939 0.4752 0.2576 0.038 Uiso 1 1 calc R U
H58C H 0.1300 0.3898 0.2422 0.038 Uiso 1 1 calc R U
N2 N 0.28673(7) 0.30408(9) 0.50542(6) 0.0131(2) Uani 1 1 d . .
C59 C 0.29409(9) 0.30596(12) 0.56357(8) 0.0201(3) Uani 1 1 d . .
C60 C 0.30569(18) 0.3081(3) 0.63906(11) 0.0675(9) Uani 1 1 d . .
H60A H 0.3596 0.3114 0.6624 0.101 Uiso 1 1 calc R U
H60B H 0.2846 0.2465 0.6539 0.101 Uiso 1 1 calc R U
H60C H 0.2808 0.3680 0.6518 0.101 Uiso 1 1 calc R U

loop_
_atom_site_aniso_label
_atom_site_aniso_U_11
_atom_site_aniso_U_22
_atom_site_aniso_U_33
_atom_site_aniso_U_23
_atom_site_aniso_U_13
_atom_site_aniso_U_12
W1 0.01041(3) 0.01417(3) 0.00843(3) -0.00005(2) 0.00262(2) -0.00115(2)
O1 0.0118(5) 0.0168(5) 0.0115(4) -0.0011(4) 0.0029(4) -0.0014(4)
O2 0.0129(5) 0.0158(5) 0.0116(4) -0.0006(3) 0.0033(4) -0.0007(4)
O3 0.0122(5) 0.0174(5) 0.0111(4) 0.0005(4) 0.0027(4) -0.0016(4)
O4 0.0140(5) 0.0165(5) 0.0120(4) 0.0004(3) 0.0035(4) -0.0005(4)
C1 0.0103(6) 0.0159(6) 0.0104(5) -0.0020(5) 0.0009(5) -0.0037(5)
C2 0.0095(6) 0.0152(6) 0.0136(6) -0.0021(5) 0.0007(5) -0.0030(5)
C3 0.0103(6) 0.0192(7) 0.0152(6) -0.0037(5) 0.0029(5) -0.0020(5)
C4 0.0110(6) 0.0222(7) 0.0131(6) -0.0023(5) 0.0025(5) -0.0036(5)
C5 0.0129(6) 0.0170(6) 0.0143(6) 0.0002(5) 0.0017(5) -0.0040(5)
C6 0.0098(6) 0.0155(6) 0.0126(6) -0.0015(5) 0.0005(5) -0.0028(5)
C7 0.0162(7) 0.0278(8) 0.0139(6) -0.0003(5) 0.0052(5) -0.0034(6)
C8 0.0247(9) 0.0527(12) 0.0169(7) 0.0041(7) 0.0036(7) -0.0008(8)
C9 0.0271(9) 0.0355(9) 0.0247(8) 0.0015(7) 0.0112(7) -0.0094(7)
C10 0.0326(9) 0.0376(10) 0.0256(8) -0.0025(7) 0.0169(7) 0.0012(8)
C11 0.0105(6) 0.0148(6) 0.0153(6) -0.0001(5) 0.0009(5) -0.0008(5)
C12 0.0128(6) 0.0119(6) 0.0118(6) 0.0011(4) 0.0028(5) 0.0003(5)
C13 0.0109(6) 0.0124(6) 0.0132(6) 0.0024(5) 0.0026(5) -0.0005(4)
C14 0.0126(6) 0.0133(6) 0.0133(6) 0.0015(5) 0.0016(5) -0.0019(5)
C15 0.0130(6) 0.0148(6) 0.0123(6) 0.0012(5) 0.0027(5) 0.0002(5)
C16 0.0117(6) 0.0157(6) 0.0172(6) 0.0001(5) 0.0041(5) -0.0003(5)
C17 0.0104(6) 0.0131(6) 0.0147(6) 0.0014(5) 0.0017(5) -0.0002(5)
C18 0.0147(7) 0.0213(7) 0.0144(6) -0.0026(5) 0.0038(5) -0.0021(5)
C19 0.0181(8) 0.0455(10) 0.0154(7) -0.0061(7) 0.0032(6) -0.0027(7)
C20 0.0179(7) 0.0347(9) 0.0203(7) -0.0054(6) 0.0082(6) -0.0052(6)
C21 0.0333(9) 0.0206(7) 0.0282(8) -0.0045(6) 0.0118(7) 0.0014(7)
C22 0.0109(6) 0.0139(6) 0.0156(6) 0.0016(5) 0.0036(5) -0.0019(5)
C23 0.0089(6) 0.0173(6) 0.0122(6) 0.0012(5) 0.0033(5) -0.0032(5)
C24 0.0100(6) 0.0152(6) 0.0155(6) 0.0005(5) 0.0050(5) -0.0020(5)
C25 0.0109(6) 0.0177(6) 0.0153(6) 0.0034(5) 0.0029(5) -0.0008(5)
C26 0.0110(6) 0.0189(6) 0.0129(6) 0.0005(5) 0.0031(5) -0.0025(5)
C27 0.0117(6) 0.0166(6) 0.0138(6) -0.0009(5) 0.0040(5) -0.0033(5)
C28 0.0084(6) 0.0153(6) 0.0141(6) 0.0023(5) 0.0039(5) -0.0029(5)
C29 0.0147(6) 0.0224(7) 0.0125(6) -0.0003(5) 0.0021(5) -0.0015(5)
C30 0.0295(9) 0.0353(9) 0.0171(7) 0.0055(6) 0.0042(6) -0.0070(7)
C31 0.0219(8) 0.0268(8) 0.0157(6) -0.0046(6) 0.0015(6) -0.0001(6)
C32 0.0158(7) 0.0343(9) 0.0184(7) -0.0051(6) -0.0016(6) 0.0022(6)
C33 0.0102(6) 0.0163(6) 0.0169(6) 0.0007(5) 0.0047(5) 0.0007(5)
C34 0.0149(6) 0.0122(6) 0.0115(6) -0.0005(5) 0.0036(5) 0.0009(5)
C35 0.0134(6) 0.0114(6) 0.0142(6) -0.0018(5) 0.0028(5) -0.0006(5)
C36 0.0141(6) 0.0125(6) 0.0165(6) -0.0008(5) 0.0044(5) -0.0014(5)
C37 0.0146(6) 0.0137(6) 0.0149(6) -0.0002(5) 0.0052(5) 0.0002(5)
C38 0.0112(6) 0.0150(6) 0.0162(6) -0.0003(5) 0.0023(5) -0.0003(5)
C39 0.0123(6) 0.0128(6) 0.0157(6) -0.0013(5) 0.0044(5) -0.0006(5)
C40 0.0145(6) 0.0178(6) 0.0146(6) 0.0020(5) 0.0039(5) -0.0002(5)
C41 0.0190(7) 0.0320(8) 0.0168(7) 0.0016(6) 0.0054(6) -0.0021(6)
C42 0.0331(9) 0.0193(7) 0.0228(7) 0.0046(6) 0.0074(7) 0.0046(6)
C43 0.0182(7) 0.0322(8) 0.0176(7) 0.0041(6) -0.0002(6) -0.0054(6)
C44 0.0126(6) 0.0135(6) 0.0155(6) -0.0016(5) 0.0020(5) -0.0018(5)
F1 0.0520(7) 0.0229(5) 0.0090(4) -0.0008(3) 0.0059(4) 0.0029(4)
N1 0.0113(5) 0.0171(5) 0.0108(5) 0.0003(4) 0.0030(4) -0.0004(4)
C51 0.0142(6) 0.0131(6) 0.0099(5) -0.0007(4) 0.0041(5) -0.0035(5)
C52 0.0159(6) 0.0113(6) 0.0148(6) -0.0001(5) 0.0058(5) -0.0012(5)
C53 0.0253(8) 0.0137(6) 0.0158(6) -0.0022(5) 0.0094(6) -0.0005(5)
C54 0.0299(8) 0.0149(6) 0.0088(6) -0.0021(5) 0.0052(6) -0.0049(6)
C55 0.0175(7) 0.0167(6) 0.0140(6) 0.0020(5) 0.0010(5) -0.0020(5)
C56 0.0136(6) 0.0164(6) 0.0133(6) -0.0008(5) 0.0033(5) -0.0010(5)
C57 0.0227(8) 0.0193(7) 0.0208(7) 0.0022(6) 0.0061(6) 0.0068(6)
C58 0.0216(8) 0.0361(9) 0.0189(7) 0.0011(6) 0.0053(6) 0.0140(7)
N2 0.0110(5) 0.0133(5) 0.0148(5) 0.0000(4) 0.0034(4) -0.0017(4)
C59 0.0184(7) 0.0241(7) 0.0179(7) -0.0005(6) 0.0053(6) -0.0044(6)
C60 0.0750(19) 0.114(3) 0.0146(9) -0.0052(12) 0.0134(11) -0.0273(17)

loop_
_atom_type_symbol
_atom_type_description
_atom_type_scat_dispersion_real
_atom_type_scat_dispersion_imag
_atom_type_scat_source
C C 0.0033 0.0016 'International Tables Vol C Tables 4.2.6.8 and 6.1.1.4'
H H 0.0000 0.0000 'International Tables Vol C Tables 4.2.6.8 and 6.1.1.4'
N N 0.0061 0.0033 'International Tables Vol C Tables 4.2.6.8 and 6.1.1.4'
O O 0.0106 0.0060 'International Tables Vol C Tables 4.2.6.8 and 6.1.1.4'
F F 0.0171 0.0103 'International Tables Vol C Tables 4.2.6.8 and 6.1.1.4'
W W -0.8490 6.8722 'International Tables Vol C Tables 4.2.6.8 and 6.1.1.4'

loop_
_geom_angle_atom_site_label_1
_geom_angle_atom_site_label_2
_geom_angle_atom_site_label_3
_geom_angle
N1 W1 O3 99.60(5)
N1 W1 O2 98.42(5)
O3 W1 O2 88.61(4)
N1 W1 O4 98.23(5)
O3 W1 O4 89.11(4)
O2 W1 O4 163.34(4)
N1 W1 O1 96.86(5)
O3 W1 O1 163.53(4)
O2 W1 O1 88.58(4)
O4 W1 O1 88.95(4)
N1 W1 N2 178.61(5)
O3 W1 N2 81.76(4)
O2 W1 N2 81.27(4)
O4 W1 N2 82.08(4)
O1 W1 N2 81.78(4)
C1 O1 W1 128.88(8)
C12 O2 W1 131.66(8)
C23 O3 W1 130.97(8)
C34 O4 W1 129.22(8)
O1 C1 C2 119.80(12)
O1 C1 C6 119.49(12)
C2 C1 C6 120.70(12)
C3 C2 C1 118.62(13)
C3 C2 C11 120.26(12)
C1 C2 C11 120.93(12)
C4 C3 C2 122.43(13)
C4 C3 H3 118.8
C2 C3 H3 118.8
C3 C4 C5 117.18(13)
C3 C4 C7 122.99(13)
C5 C4 C7 119.82(13)
C6 C5 C4 122.59(13)
C6 C5 H5 118.7
C4 C5 H5 118.7
C5 C6 C1 118.48(13)
C5 C6 C44 120.48(12)
C1 C6 C44 120.92(12)
C9 C7 C8 109.47(14)
C9 C7 C4 110.10(12)
C8 C7 C4 109.04(13)
C9 C7 C10 108.22(14)
C8 C7 C10 107.79(14)
C4 C7 C10 112.17(13)
C7 C8 H8A 109.5
C7 C8 H8B 109.5
H8A C8 H8B 109.5
C7 C8 H8C 109.5
H8A C8 H8C 109.5
H8B C8 H8C 109.5
C7 C9 H9A 109.5
C7 C9 H9B 109.5
H9A C9 H9B 109.5
C7 C9 H9C 109.5
H9A C9 H9C 109.5
H9B C9 H9C 109.5
C7 C10 H10A 109.5
C7 C10 H10B 109.5
H10A C10 H10B 109.5
C7 C10 H10C 109.5
H10A C10 H10C 109.5
H10B C10 H10C 109.5
C17 C11 C2 110.98(11)
C17 C11 H11A 109.4
C2 C11 H11A 109.4
C17 C11 H11B 109.4
C2 C11 H11B 109.4
H11A C11 H11B 108.0
O2 C12 C17 119.11(12)
O2 C12 C13 119.84(12)
C17 C12 C13 121.05(12)
C14 C13 C12 118.05(12)
C14 C13 C22 120.86(12)
C12 C13 C22 121.08(12)
C13 C14 C15 122.86(13)
C13 C14 H14 118.6
C15 C14 H14 118.6
C16 C15 C14 117.07(12)
C16 C15 C18 121.81(12)
C14 C15 C18 121.02(12)
C15 C16 C17 122.43(13)
C15 C16 H16 118.8
C17 C16 H16 118.8
C16 C17 C12 118.50(12)
C16 C17 C11 120.65(12)
C12 C17 C11 120.70(12)
C20 C18 C15 112.19(12)
C20 C18 C19 108.12(12)
C15 C18 C19 110.70(12)
C20 C18 C21 107.97(13)
C15 C18 C21 108.50(12)
C19 C18 C21 109.29(14)
C18 C19 H19A 109.5
C18 C19 H19B 109.5
H19A C19 H19B 109.5
C18 C19 H19C 109.5
H19A C19 H19C 109.5
H19B C19 H19C 109.5
C18 C20 H20A 109.5
C18 C20 H20B 109.5
H20A C20 H20B 109.5
C18 C20 H20C 109.5
H20A C20 H20C 109.5
H20B C20 H20C 109.5
C18 C21 H21A 109.5
C18 C21 H21B 109.5
H21A C21 H21B 109.5
C18 C21 H21C 109.5
H21A C21 H21C 109.5
H21B C21 H21C 109.5
C28 C22 C13 113.84(11)
C28 C22 H22A 108.8
C13 C22 H22A 108.8
C28 C22 H22B 108.8
C13 C22 H22B 108.8
H22A C22 H22B 107.7
O3 C23 C28 119.83(12)
O3 C23 C24 119.10(12)
C28 C23 C24 121.06(12)
C25 C24 C23 118.50(13)
C25 C24 C33 120.82(12)
C23 C24 C33 120.63(12)
C24 C25 C26 122.34(13)
C24 C25 H25 118.8
C26 C25 H25 118.8
C27 C26 C25 117.27(13)
C27 C26 C29 122.62(13)
C25 C26 C29 120.11(13)
C28 C27 C26 122.48(13)
C28 C27 H27 118.8
C26 C27 H27 118.8
C27 C28 C23 118.31(13)
C27 C28 C22 120.25(12)
C23 C28 C22 121.44(12)
C31 C29 C26 111.84(12)
C31 C29 C30 108.92(13)
C26 C29 C30 109.10(12)
C31 C29 C32 107.35(13)
C26 C29 C32 110.26(12)
C30 C29 C32 109.33(13)
C29 C30 H30A 109.5
C29 C30 H30B 109.5
H30A C30 H30B 109.5
C29 C30 H30C 109.5
H30A C30 H30C 109.5
H30B C30 H30C 109.5
C29 C31 H31A 109.5
C29 C31 H31B 109.5
H31A C31 H31B 109.5
C29 C31 H31C 109.5
H31A C31 H31C 109.5
H31B C31 H31C 109.5
C29 C32 H32A 109.5
C29 C32 H32B 109.5
H32A C32 H32B 109.5
C29 C32 H32C 109.5
H32A C32 H32C 109.5
H32B C32 H32C 109.5
C24 C33 C39 111.22(11)
C24 C33 H33A 109.4
C39 C33 H33A 109.4
C24 C33 H33B 109.4
C39 C33 H33B 109.4
H33A C33 H33B 108.0
O4 C34 C39 119.65(12)
O4 C34 C35 119.37(12)
C39 C34 C35 120.97(12)
C36 C35 C34 118.27(13)
C36 C35 C44 120.44(12)
C34 C35 C44 121.25(12)
C35 C36 C37 122.81(13)
C35 C36 H36 118.6
C37 C36 H36 118.6
C36 C37 C38 117.08(13)
C36 C37 C40 120.73(12)
C38 C37 C40 122.12(13)
C39 C38 C37 122.37(13)
C39 C38 H38 118.8
C37 C38 H38 118.8
C38 C39 C34 118.49(12)
C38 C39 C33 120.41(12)
C34 C39 C33 120.92(12)
C43 C40 C37 111.85(12)
C43 C40 C41 107.52(12)
C37 C40 C41 110.86(12)
C43 C40 C42 108.87(13)
C37 C40 C42 108.68(12)
C41 C40 C42 109.01(13)
C40 C41 H41A 109.5
C40 C41 H41B 109.5
H41A C41 H41B 109.5
C40 C41 H41C 109.5
H41A C41 H41C 109.5
H41B C41 H41C 109.5
C40 C42 H42A 109.5
C40 C42 H42B 109.5
H42A C42 H42B 109.5
C40 C42 H42C 109.5
H42A C42 H42C 109.5
H42B C42 H42C 109.5
C40 C43 H43A 109.5
C40 C43 H43B 109.5
H43A C43 H43B 109.5
C40 C43 H43C 109.5
H43A C43 H43C 109.5
H43B C43 H43C 109.5
C35 C44 C6 112.28(11)
C35 C44 H44A 109.1
C6 C44 H44A 109.1
C35 C44 H44B 109.1
C6 C44 H44B 109.1
H44A C44 H44B 107.9
C51 N1 W1 172.80(10)
N1 C51 C52 119.99(12)
N1 C51 C56 118.33(12)
C52 C51 C56 121.65(12)
C53 C52 C51 118.40(13)
C53 C52 C57 121.21(13)
C51 C52 C57 120.39(12)
C54 C53 C52 118.81(13)
C54 C53 H53 120.6
C52 C53 H53 120.6
F1 C54 C53 118.60(13)
F1 C54 C55 117.76(14)
C53 C54 C55 123.63(13)
C54 C55 C56 118.63(14)
C54 C55 H55 120.7
C56 C55 H55 120.7
C55 C56 C51 118.86(13)
C55 C56 C58 120.75(13)
C51 C56 C58 120.37(12)
C52 C57 H57A 109.5
C52 C57 H57B 109.5
H57A C57 H57B 109.5
C52 C57 H57C 109.5
H57A C57 H57C 109.5
H57B C57 H57C 109.5
C56 C58 H58A 109.5
C56 C58 H58B 109.5
H58A C58 H58B 109.5
C56 C58 H58C 109.5
H58A C58 H58C 109.5
H58B C58 H58C 109.5
C59 N2 W1 174.06(12)
N2 C59 C60 178.5(2)
C59 C60 H60A 109.5
C59 C60 H60B 109.5
H60A C60 H60B 109.5
C59 C60 H60C 109.5
H60A C60 H60C 109.5
H60B C60 H60C 109.5

loop_
_geom_bond_atom_site_label_1
_geom_bond_atom_site_label_2
_geom_bond_distance
W1 N1 1.7416(11)
W1 O3 1.9343(10)
W1 O2 1.9401(10)
W1 O4 1.9421(10)
W1 O1 1.9482(10)
W1 N2 2.3170(12)
O1 C1 1.3655(16)
O2 C12 1.3619(16)
O3 C23 1.3704(16)
O4 C34 1.3697(16)
C1 C2 1.4004(19)
C1 C6 1.4033(19)
C2 C3 1.3986(19)
C2 C11 1.5216(19)
C3 C4 1.392(2)
C3 H3 0.9500
C4 C5 1.400(2)
C4 C7 1.535(2)
C5 C6 1.3929(19)
C5 H5 0.9500
C6 C44 1.5221(19)
C7 C9 1.530(2)
C7 C8 1.531(2)
C7 C10 1.537(2)
C8 H8A 0.9800
C8 H8B 0.9800
C8 H8C 0.9800
C9 H9A 0.9800
C9 H9B 0.9800
C9 H9C 0.9800
C10 H10A 0.9800
C10 H10B 0.9800
C10 H10C 0.9800
C11 C17 1.5165(19)
C11 H11A 0.9900
C11 H11B 0.9900
C12 C17 1.4013(18)
C12 C13 1.4031(19)
C13 C14 1.3942(19)
C13 C22 1.5193(18)
C14 C15 1.3993(19)
C14 H14 0.9500
C15 C16 1.3953(19)
C15 C18 1.5338(19)
C16 C17 1.3964(19)
C16 H16 0.9500
C18 C20 1.529(2)
C18 C19 1.534(2)
C18 C21 1.540(2)
C19 H19A 0.9800
C19 H19B 0.9800
C19 H19C 0.9800
C20 H20A 0.9800
C20 H20B 0.9800
C20 H20C 0.9800
C21 H21A 0.9800
C21 H21B 0.9800
C21 H21C 0.9800
C22 C28 1.5191(19)
C22 H22A 0.9900
C22 H22B 0.9900
C23 C28 1.3996(19)
C23 C24 1.4023(19)
C24 C25 1.394(2)
C24 C33 1.5215(19)
C25 C26 1.399(2)
C25 H25 0.9500
C26 C27 1.398(2)
C26 C29 1.5377(19)
C27 C28 1.3969(19)
C27 H27 0.9500
C29 C31 1.528(2)
C29 C30 1.538(2)
C29 C32 1.541(2)
C30 H30A 0.9800
C30 H30B 0.9800
C30 H30C 0.9800
C31 H31A 0.9800
C31 H31B 0.9800
C31 H31C 0.9800
C32 H32A 0.9800
C32 H32B 0.9800
C32 H32C 0.9800
C33 C39 1.5215(19)
C33 H33A 0.9900
C33 H33B 0.9900
C34 C39 1.4000(19)
C34 C35 1.4022(19)
C35 C36 1.3921(19)
C35 C44 1.5180(19)
C36 C37 1.397(2)
C36 H36 0.9500
C37 C38 1.3975(19)
C37 C40 1.5349(19)
C38 C39 1.3973(19)
C38 H38 0.9500
C40 C43 1.531(2)
C40 C41 1.537(2)
C40 C42 1.539(2)
C41 H41A 0.9800
C41 H41B 0.9800
C41 H41C 0.9800
C42 H42A 0.9800
C42 H42B 0.9800
C42 H42C 0.9800
C43 H43A 0.9800
C43 H43B 0.9800
C43 H43C 0.9800
C44 H44A 0.9900
C44 H44B 0.9900
F1 C54 1.3573(16)
N1 C51 1.3864(17)
C51 C52 1.4063(18)
C51 C56 1.407(2)
C52 C53 1.3944(19)
C52 C57 1.500(2)
C53 C54 1.378(2)
C53 H53 0.9500
C54 C55 1.379(2)
C55 C56 1.3873(19)
C55 H55 0.9500
C56 C58 1.498(2)
C57 H57A 0.9800
C57 H57B 0.9800
C57 H57C 0.9800
C58 H58A 0.9800
C58 H58B 0.9800
C58 H58C 0.9800
N2 C59 1.1232(19)
C59 C60 1.453(2)
C60 H60A 0.9800
C60 H60B 0.9800
C60 H60C 0.9800
